data_4318437
loop_
_publ_author_name
'Eva Hevia'
'Julio P\'erez'
'V\'ictor Riera'
'Daniel Miguel'
'Scott Kassel'
'Arnold Rheinghold'

_publ_contact_author
;
     JULIO PEREZ
     Departamento de Quimica Organica e Inorganica/IUQOEM-Facultad de Qu\'imica
     Universidad de Oviedo
     C/ Julian Claveria s/n
     33006 Oviedo  (ASTURIAS)
     SPAIN
;
_publ_contact_author_email japm@sauron.quimica.uniovi.es
_publ_contact_author_fax +34-85-103446
_publ_contact_author_phone +34-85-102985
_publ_section_title
;
 New Synthetic Routes to Cationic Rhenium Tricarbonyl Bipyridine Complexes
 with Labile Ligands
;
_journal_name_full 'Inorganic Chemistry'
_journal_page_first 4673
_journal_page_last 4679
_journal_paper_doi 10.1021/ic020174c
_journal_volume 41
_journal_year 2002
_chemical_formula_sum 'C53 H28 B F24 N2 O4 Re'
_chemical_formula_weight 1409.78
_chemical_name_systematic
;
 ?
;
_space_group_IT_number 33
_symmetry_cell_setting orthorhombic
_symmetry_space_group_name_Hall 'P 2c -2n'
_symmetry_space_group_name_H-M 'P n a 21'
_atom_sites_solution_hydrogens geom
_atom_sites_solution_primary direct
_atom_sites_solution_secondary difmap
_audit_creation_method SHELXL-97
_cell_angle_alpha 90.00
_cell_angle_beta 90.00
_cell_angle_gamma 90.00
_cell_formula_units_Z 4
_cell_length_a 17.181(6)
_cell_length_b 15.957(6)
_cell_length_c 20.129(7)
_cell_measurement_temperature 293(2)
_cell_volume 5519(3)
_computing_cell_refinement 'Bruker SMART'
_computing_data_collection 'Bruker SMART'
_computing_data_reduction 'Bruker SHELXTL'
_computing_molecular_graphics 'Bruker SHELXTL'
_computing_publication_material 'Bruker SHELXTL'
_computing_structure_refinement 'SHELXL-97 (Sheldrick, 1997)'
_computing_structure_solution 'SHELXS-97 (Sheldrick, 1990)'
_diffrn_ambient_temperature 293(2)
_diffrn_measured_fraction_theta_full 1.000
_diffrn_measured_fraction_theta_max 1.000
_diffrn_measurement_device_type 'CCD area detector'
_diffrn_measurement_method 'phi and omega scans'
_diffrn_radiation_monochromator graphite
_diffrn_radiation_source 'fine-focus sealed tube'
_diffrn_radiation_type MoK\a
_diffrn_radiation_wavelength 0.71073
_diffrn_reflns_av_R_equivalents 0.0362
_diffrn_reflns_av_sigmaI/netI 0.0280
_diffrn_reflns_limit_h_max 19
_diffrn_reflns_limit_h_min -19
_diffrn_reflns_limit_k_max 17
_diffrn_reflns_limit_k_min -17
_diffrn_reflns_limit_l_max 22
_diffrn_reflns_limit_l_min -22
_diffrn_reflns_number 34647
_diffrn_reflns_theta_full 23.28
_diffrn_reflns_theta_max 23.28
_diffrn_reflns_theta_min 1.63
_exptl_absorpt_coefficient_mu 2.330
_exptl_absorpt_correction_T_max 1.00000
_exptl_absorpt_correction_T_min 0.633550
_exptl_absorpt_correction_type SADABS
_exptl_crystal_colour yellow
_exptl_crystal_density_diffrn 1.697
_exptl_crystal_density_method 'not measured'
_exptl_crystal_description prism
_exptl_crystal_F_000 2752
_exptl_crystal_size_max 0.13
_exptl_crystal_size_mid 0.15
_exptl_crystal_size_min 0.3
_refine_diff_density_max 1.413
_refine_diff_density_min -1.100
_refine_diff_density_rms 0.072
_refine_ls_abs_structure_details 'Flack H D (1983), Acta Cryst. A39, 876-881'
_refine_ls_abs_structure_Flack -0.011(8)
_refine_ls_extinction_coef 0.00013(5)
_refine_ls_extinction_expression Fc^*^=kFc[1+0.001xFc^2^\l^3^/sin(2\q)]^-1/4^
_refine_ls_extinction_method SHELXL
_refine_ls_goodness_of_fit_ref 1.007
_refine_ls_hydrogen_treatment mixed
_refine_ls_matrix_type full
_refine_ls_number_parameters 768
_refine_ls_number_reflns 7941
_refine_ls_number_restraints 1
_refine_ls_restrained_S_all 1.007
_refine_ls_R_factor_all 0.0525
_refine_ls_R_factor_gt 0.0400
_refine_ls_shift/su_max 0.087
_refine_ls_shift/su_mean 0.005
_refine_ls_structure_factor_coef Fsqd
_refine_ls_weighting_details 'calc w=1/[\s^2^(Fo^2^)+(0.0250P)^2^+17.7319P] where P=(Fo^2^+2Fc^2^)/3'
_refine_ls_weighting_scheme calc
_refine_ls_wR_factor_gt 0.0836
_refine_ls_wR_factor_ref 0.0898
_reflns_number_gt 6578
_reflns_number_total 7941
_reflns_threshold_expression >2sigma(I)
_cod_data_source_file ic020174c_3.cif
_cod_data_source_block Compound_6b_(ehf1def)
_cod_depositor_comments
;
The following automatic conversions were performed:

'_symmetry_cell_setting' value 'Orthorhombic' changed to
'orthorhombic' according to the built-in table from CIF Core
dictionary named 'cif_core.dic' version 2.4.1 from 2010-06-29.

Automatic conversion script
Id: cif_fix_values 1646 2011-03-28 12:23:43Z adriana 
;
_cod_original_cell_volume 5518(3)
_cod_database_code 4318437

loop_
_symmetry_equiv_pos_as_xyz
'x, y, z'
'-x, -y, z+1/2'
'x+1/2, -y+1/2, z'
'-x+1/2, y+1/2, z+1/2'

loop_
_atom_site_label
_atom_site_type_symbol
_atom_site_fract_x
_atom_site_fract_y
_atom_site_fract_z
_atom_site_U_iso_or_equiv
_atom_site_adp_type
_atom_site_occupancy
_atom_site_symmetry_multiplicity
_atom_site_calc_flag
_atom_site_refinement_flags
_atom_site_disorder_assembly
_atom_site_disorder_group
Re1 Re 0.511317(14) 0.942530(18) 0.31684(3) 0.06329(12) Uani 1 1 d . . .
N1 N 0.5938(4) 1.0338(4) 0.3530(3) 0.0601(17) Uani 1 1 d . . .
N2 N 0.6246(4) 0.9017(4) 0.2804(3) 0.0599(17) Uani 1 1 d . . .
C1 C 0.4467(7) 0.8573(7) 0.2784(6) 0.092(3) Uani 1 1 d . . .
O1 O 0.4091(6) 0.8069(6) 0.2530(5) 0.134(3) Uani 1 1 d . . .
C2 C 0.4209(7) 0.9842(8) 0.3626(6) 0.102(4) Uani 1 1 d . . .
O2 O 0.3697(5) 1.0096(6) 0.3923(6) 0.145(4) Uani 1 1 d . . .
C3 C 0.4847(6) 1.0094(7) 0.2414(6) 0.090(3) Uani 1 1 d . . .
O3 O 0.4680(5) 1.0496(6) 0.1969(5) 0.149(4) Uani 1 1 d . . .
C4 C 0.5400(5) 0.8084(6) 0.4313(5) 0.071(2) Uani 1 1 d . . .
O4 O 0.5490(3) 0.8775(4) 0.4058(3) 0.0681(15) Uani 1 1 d . . .
C5 C 0.5037(9) 0.7362(8) 0.3938(7) 0.139(5) Uani 1 1 d . . .
H5A H 0.5284 0.7307 0.3513 0.209 Uiso 1 1 calc R . .
H5B H 0.4492 0.7467 0.3878 0.209 Uiso 1 1 calc R . .
H5C H 0.5106 0.6854 0.4187 0.209 Uiso 1 1 calc R . .
C11 C 0.5746(7) 1.1030(6) 0.3857(5) 0.087(3) Uani 1 1 d . . .
H11 H 0.5225 1.1112 0.3966 0.104 Uiso 1 1 calc R . .
C12 C 0.6264(10) 1.1620(7) 0.4040(7) 0.114(4) Uani 1 1 d . . .
H12 H 0.6101 1.2093 0.4270 0.136 Uiso 1 1 calc R . .
C13 C 0.7016(10) 1.1519(8) 0.3889(6) 0.115(5) Uani 1 1 d . . .
H13 H 0.7377 1.1931 0.3998 0.138 Uiso 1 1 calc R . .
C14 C 0.7249(6) 1.0802(8) 0.3570(6) 0.094(3) Uani 1 1 d . . .
H14 H 0.7772 1.0712 0.3475 0.113 Uiso 1 1 calc R . .
C15 C 0.6692(5) 1.0212(5) 0.3391(4) 0.062(2) Uani 1 1 d . . .
C16 C 0.6866(4) 0.9457(5) 0.3008(4) 0.061(3) Uani 1 1 d . . .
C17 C 0.7616(6) 0.9210(7) 0.2854(5) 0.092(3) Uani 1 1 d . . .
H17 H 0.8044 0.9523 0.2990 0.111 Uiso 1 1 calc R . .
C18 C 0.7706(8) 0.8497(9) 0.2499(7) 0.117(5) Uani 1 1 d . . .
H18 H 0.8209 0.8331 0.2391 0.141 Uiso 1 1 calc R . .
C19 C 0.7101(10) 0.8008(10) 0.2291(6) 0.114(5) Uani 1 1 d . . .
H19 H 0.7174 0.7505 0.2066 0.136 Uiso 1 1 calc R . .
C20 C 0.6349(7) 0.8330(6) 0.2445(5) 0.090(3) Uani 1 1 d . . .
H20 H 0.5913 0.8047 0.2287 0.109 Uiso 1 1 calc R . .
C21 C 0.5683(5) 0.7959(6) 0.4994(4) 0.065(2) Uani 1 1 d . . .
C22 C 0.5568(7) 0.7255(7) 0.5352(6) 0.087(3) Uani 1 1 d . . .
H22 H 0.5297 0.6825 0.5143 0.105 Uiso 1 1 calc R . .
C23 C 0.5805(8) 0.7105(9) 0.5982(6) 0.097(4) Uani 1 1 d . . .
H23 H 0.5705 0.6602 0.6200 0.116 Uiso 1 1 calc R . .
C24 C 0.6205(9) 0.7757(9) 0.6279(6) 0.107(5) Uani 1 1 d . . .
H24 H 0.6382 0.7701 0.6713 0.128 Uiso 1 1 calc R . .
C25 C 0.6348(7) 0.8501(8) 0.5929(6) 0.102(4) Uani 1 1 d . . .
H25 H 0.6626 0.8932 0.6129 0.122 Uiso 1 1 calc R . .
C26 C 0.6082(6) 0.8593(6) 0.5302(5) 0.069(3) Uani 1 1 d . . .
H26 H 0.6170 0.9093 0.5077 0.083 Uiso 1 1 calc R . .
B1 B 0.1363(4) 0.0724(5) 0.5040(4) 0.047(2) Uani 1 1 d . . .
C31 C 0.1876(4) -0.0136(5) 0.5085(4) 0.0468(17) Uani 1 1 d . . .
C32 C 0.2270(5) -0.0341(5) 0.5670(4) 0.058(2) Uani 1 1 d . . .
H32 H 0.2236 0.0025 0.6029 0.070 Uiso 1 1 calc R . .
C33 C 0.2708(6) -0.1064(6) 0.5741(5) 0.074(3) Uani 1 1 d . . .
C34 C 0.2765(5) -0.1612(6) 0.5232(5) 0.075(3) Uani 1 1 d . . .
H34 H 0.3064 -0.2095 0.5275 0.090 Uiso 1 1 calc R . .
C35 C 0.2377(5) -0.1448(5) 0.4649(5) 0.061(2) Uani 1 1 d . . .
C36 C 0.1944(4) -0.0722(4) 0.4586(4) 0.0529(19) Uani 1 1 d . . .
H36 H 0.1686 -0.0625 0.4187 0.063 Uiso 1 1 calc R . .
C37 C 0.3099(10) -0.1195(10) 0.6393(8) 0.121(5) Uani 1 1 d . . .
C38 C 0.2464(7) -0.2000(7) 0.4063(7) 0.101(4) Uani 1 1 d . . .
C41 C 0.1862(4) 0.1525(4) 0.5320(4) 0.0450(17) Uani 1 1 d . . .
C42 C 0.2680(4) 0.1535(5) 0.5289(4) 0.058(2) Uani 1 1 d . . .
H42 H 0.2942 0.1059 0.5146 0.069 Uiso 1 1 calc R . .
C43 C 0.3097(5) 0.2231(6) 0.5467(4) 0.065(2) Uani 1 1 d . . .
C44 C 0.2749(5) 0.2959(6) 0.5678(4) 0.068(2) Uani 1 1 d . . .
H44 H 0.3042 0.3430 0.5787 0.081 Uiso 1 1 calc R . .
C45 C 0.1947(5) 0.2966(5) 0.5722(4) 0.061(2) Uani 1 1 d . . .
C46 C 0.1524(4) 0.2259(4) 0.5545(4) 0.0492(18) Uani 1 1 d . . .
H46 H 0.0985 0.2279 0.5580 0.059 Uiso 1 1 calc R . .
C47 C 0.3960(6) 0.2195(9) 0.5406(9) 0.099(4) Uani 1 1 d . . .
C48 C 0.1556(7) 0.3765(6) 0.5933(6) 0.082(3) Uani 1 1 d . . .
C51 C 0.0574(4) 0.0534(4) 0.5468(4) 0.0434(17) Uani 1 1 d . . .
C52 C 0.0483(4) 0.0745(4) 0.6124(4) 0.054(2) Uani 1 1 d . . .
H52 H 0.0873 0.1051 0.6332 0.065 Uiso 1 1 calc R . .
C53 C -0.0176(5) 0.0516(5) 0.6493(4) 0.062(2) Uani 1 1 d . . .
C54 C -0.0776(5) 0.0070(5) 0.6187(5) 0.070(3) Uani 1 1 d . . .
H54 H -0.1223 -0.0070 0.6422 0.084 Uiso 1 1 calc R . .
C55 C -0.0695(5) -0.0152(5) 0.5550(5) 0.061(2) Uani 1 1 d . . .
C56 C -0.0027(4) 0.0065(4) 0.5193(4) 0.0555(19) Uani 1 1 d . . .
H56 H 0.0017 -0.0112 0.4755 0.067 Uiso 1 1 calc R . .
C57 C -0.0245(8) 0.0784(8) 0.7180(6) 0.097(3) Uani 1 1 d . . .
C58 C -0.1331(5) -0.0590(8) 0.5192(8) 0.103(4) Uani 1 1 d . . .
C61 C 0.1181(4) 0.0997(5) 0.4274(4) 0.0489(18) Uani 1 1 d . . .
C62 C 0.1768(5) 0.0993(5) 0.3785(4) 0.058(2) Uani 1 1 d . . .
H62 H 0.2257 0.0791 0.3903 0.070 Uiso 1 1 calc R . .
C63 C 0.1663(4) 0.1263(4) 0.3157(7) 0.0646(18) Uani 1 1 d . . .
C64 C 0.0937(6) 0.1546(6) 0.2947(5) 0.084(3) Uani 1 1 d . . .
H64 H 0.0858 0.1726 0.2513 0.101 Uiso 1 1 calc R . .
C65 C 0.0348(5) 0.1551(6) 0.3397(5) 0.080(3) Uani 1 1 d . . .
C66 C 0.0470(4) 0.1278(5) 0.4036(4) 0.058(2) Uani 1 1 d . . .
H66 H 0.0049 0.1282 0.4327 0.069 Uiso 1 1 calc R . .
C67 C 0.2321(8) 0.1254(10) 0.2678(6) 0.103(4) Uani 1 1 d . . .
C68 C -0.0436(6) 0.1883(11) 0.3209(11) 0.137(6) Uani 1 1 d . . .
F1 F 0.3522(8) -0.1859(7) 0.6414(5) 0.241(7) Uani 1 1 d . . .
F2 F 0.3474(6) -0.0585(6) 0.6623(5) 0.184(5) Uani 1 1 d . . .
F3 F 0.2604(8) -0.1305(7) 0.6892(5) 0.197(5) Uani 1 1 d . . .
F4 F 0.2506(8) -0.2804(5) 0.4221(5) 0.204(6) Uani 1 1 d . . .
F5 F 0.2961(8) -0.1874(8) 0.3697(6) 0.293(9) Uani 1 1 d . . .
F6 F 0.1833(7) -0.2098(7) 0.3733(6) 0.208(5) Uani 1 1 d . . .
F7 F 0.4293(7) 0.2865(8) 0.5326(12) 0.292(11) Uani 1 1 d . . .
F8 F 0.4277(6) 0.2007(18) 0.5933(7) 0.344(15) Uani 1 1 d . . .
F9 F 0.4259(4) 0.1752(8) 0.5002(7) 0.237(7) Uani 1 1 d . . .
F10 F 0.0845(4) 0.3673(4) 0.6091(5) 0.138(3) Uani 1 1 d . . .
F11 F 0.1572(8) 0.4326(5) 0.5465(5) 0.198(5) Uani 1 1 d . . .
F12 F 0.1885(5) 0.4118(5) 0.6433(5) 0.151(3) Uani 1 1 d . . .
F13 F 0.0300(8) 0.0537(10) 0.7566(4) 0.242(7) Uani 1 1 d . . .
F14 F -0.0805(7) 0.0525(8) 0.7512(5) 0.226(6) Uani 1 1 d . . .
F15 F -0.0215(10) 0.1537(6) 0.7289(4) 0.237(7) Uani 1 1 d . . .
F16 F -0.1940(5) -0.0246(8) 0.5187(9) 0.287(10) Uani 1 1 d . . .
F17 F -0.1203(5) -0.0862(9) 0.4640(6) 0.219(6) Uani 1 1 d . . .
F18 F -0.1513(9) -0.1279(8) 0.5475(7) 0.263(8) Uani 1 1 d . . .
F19 F 0.2899(5) 0.1677(8) 0.2836(4) 0.210(6) Uani 1 1 d . . .
F20 F 0.2620(6) 0.0491(8) 0.2618(5) 0.199(5) Uani 1 1 d . . .
F21 F 0.2142(5) 0.1397(7) 0.2065(4) 0.162(4) Uani 1 1 d . . .
F22 F -0.0653(7) 0.1649(13) 0.2634(6) 0.256(9) Uani 1 1 d . . .
F23 F -0.0511(5) 0.2610(6) 0.3147(13) 0.291(9) Uani 1 1 d . . .
F24 F -0.0978(5) 0.1586(11) 0.3511(7) 0.258(8) Uani 1 1 d . . .

loop_
_atom_site_aniso_label
_atom_site_aniso_U_11
_atom_site_aniso_U_22
_atom_site_aniso_U_33
_atom_site_aniso_U_23
_atom_site_aniso_U_13
_atom_site_aniso_U_12
Re1 0.05223(16) 0.06324(18) 0.07441(19) 0.0089(3) -0.0022(4) -0.00009(13)
N1 0.062(4) 0.054(4) 0.064(4) -0.002(3) 0.001(3) 0.006(3)
N2 0.068(4) 0.046(4) 0.065(4) 0.003(3) 0.009(3) 0.007(3)
C1 0.101(8) 0.084(8) 0.092(7) 0.007(6) -0.003(6) -0.007(6)
O1 0.145(8) 0.126(7) 0.131(8) 0.005(6) -0.037(6) -0.056(6)
C2 0.065(7) 0.108(9) 0.131(10) 0.026(7) -0.003(7) 0.016(6)
O2 0.067(5) 0.158(8) 0.209(10) -0.003(7) 0.040(6) 0.030(5)
C3 0.066(6) 0.082(7) 0.122(9) 0.012(7) -0.005(6) -0.014(5)
O3 0.133(7) 0.172(9) 0.143(8) 0.097(7) -0.043(6) -0.009(7)
C4 0.066(5) 0.076(6) 0.070(6) 0.015(5) -0.006(4) -0.007(5)
O4 0.069(4) 0.063(4) 0.072(4) 0.018(3) 0.010(3) 0.008(3)
C5 0.178(14) 0.113(10) 0.127(11) 0.009(8) -0.070(10) -0.049(9)
C11 0.116(8) 0.060(6) 0.084(7) -0.010(6) 0.003(6) 0.018(6)
C12 0.165(13) 0.060(7) 0.116(10) -0.020(7) -0.030(10) 0.023(9)
C13 0.173(14) 0.073(8) 0.100(10) 0.005(7) -0.055(10) -0.038(9)
C14 0.079(7) 0.097(9) 0.106(8) 0.016(7) -0.022(6) -0.027(6)
C15 0.059(5) 0.063(5) 0.066(6) 0.009(4) -0.007(4) -0.010(4)
C16 0.055(4) 0.063(5) 0.064(8) 0.013(4) 0.004(4) 0.005(4)
C17 0.071(6) 0.101(8) 0.105(8) 0.023(6) 0.017(5) 0.016(6)
C18 0.100(9) 0.117(11) 0.136(12) 0.027(9) 0.045(9) 0.057(8)
C19 0.158(13) 0.128(13) 0.055(7) -0.004(7) 0.023(8) 0.054(11)
C20 0.121(9) 0.067(7) 0.084(7) -0.006(6) 0.014(6) 0.012(6)
C21 0.065(6) 0.070(6) 0.061(6) 0.002(5) 0.006(4) 0.001(5)
C22 0.109(9) 0.065(7) 0.087(8) 0.008(6) -0.009(7) -0.012(6)
C23 0.105(10) 0.096(9) 0.090(9) 0.007(8) -0.003(7) -0.001(8)
C24 0.133(12) 0.117(11) 0.071(8) 0.015(8) -0.011(8) 0.001(9)
C25 0.126(10) 0.089(9) 0.090(9) -0.004(7) -0.009(7) -0.022(7)
C26 0.086(7) 0.055(5) 0.068(6) -0.002(5) 0.001(5) -0.012(5)
B1 0.038(4) 0.043(5) 0.061(5) -0.002(4) -0.001(4) -0.002(4)
C31 0.033(4) 0.048(4) 0.060(5) 0.002(4) 0.000(3) -0.003(3)
C32 0.063(5) 0.049(5) 0.063(5) -0.001(4) -0.008(4) 0.000(4)
C33 0.076(6) 0.052(6) 0.093(7) 0.010(5) -0.025(5) 0.011(5)
C34 0.073(6) 0.048(6) 0.104(8) 0.006(6) 0.001(6) 0.022(5)
C35 0.059(5) 0.041(5) 0.083(6) -0.004(4) 0.006(4) 0.002(4)
C36 0.049(4) 0.050(5) 0.060(5) -0.005(4) 0.002(3) -0.002(4)
C37 0.140(12) 0.096(10) 0.127(13) 0.025(10) -0.050(10) 0.025(9)
C38 0.084(7) 0.078(8) 0.141(12) -0.047(8) 0.015(8) 0.001(6)
C41 0.038(4) 0.045(4) 0.052(4) 0.010(3) -0.001(3) -0.004(3)
C42 0.042(4) 0.058(5) 0.074(6) -0.003(4) 0.007(4) -0.005(4)
C43 0.048(5) 0.067(6) 0.079(6) -0.006(5) 0.001(4) -0.014(4)
C44 0.066(6) 0.059(6) 0.078(6) -0.011(5) 0.002(5) -0.029(5)
C45 0.068(6) 0.042(5) 0.071(6) 0.011(4) 0.006(4) 0.000(4)
C46 0.046(4) 0.042(4) 0.059(5) 0.001(4) 0.000(3) 0.001(3)
C47 0.043(6) 0.117(10) 0.137(12) -0.024(9) 0.009(8) -0.031(7)
C48 0.089(8) 0.053(6) 0.106(9) -0.007(6) 0.001(6) -0.001(5)
C51 0.039(4) 0.028(4) 0.063(5) 0.002(4) 0.001(3) 0.003(3)
C52 0.051(4) 0.038(4) 0.074(6) 0.004(4) 0.001(4) -0.008(3)
C53 0.065(5) 0.046(4) 0.076(6) 0.005(4) 0.019(4) -0.003(4)
C54 0.056(5) 0.048(5) 0.107(8) 0.002(5) 0.026(5) -0.009(4)
C55 0.044(5) 0.036(5) 0.105(8) 0.002(5) 0.013(5) -0.008(4)
C56 0.049(5) 0.039(4) 0.078(5) -0.005(4) 0.002(4) 0.002(3)
C57 0.113(9) 0.092(9) 0.086(8) -0.007(6) 0.032(7) -0.014(7)
C58 0.044(6) 0.083(8) 0.182(13) -0.053(9) 0.036(7) -0.034(6)
C61 0.039(4) 0.047(4) 0.060(5) 0.001(4) -0.002(3) -0.008(3)
C62 0.048(5) 0.050(5) 0.077(6) 0.001(4) -0.005(4) -0.008(4)
C63 0.065(4) 0.071(5) 0.058(5) 0.013(7) -0.002(8) -0.010(3)
C64 0.088(7) 0.087(7) 0.079(8) 0.019(5) -0.022(5) -0.018(6)
C65 0.050(5) 0.076(6) 0.114(11) 0.010(5) -0.012(5) -0.005(4)
C66 0.044(4) 0.056(5) 0.073(6) 0.009(4) -0.003(4) 0.005(4)
C67 0.106(10) 0.129(11) 0.073(8) 0.017(7) 0.038(7) 0.001(9)
C68 0.069(7) 0.177(13) 0.166(13) 0.136(13) -0.036(11) 0.008(8)
F1 0.342(15) 0.185(9) 0.196(10) -0.032(7) -0.147(10) 0.175(10)
F2 0.216(10) 0.147(8) 0.188(10) 0.011(7) -0.136(9) -0.001(7)
F3 0.238(12) 0.222(11) 0.133(8) 0.055(8) -0.069(9) -0.011(10)
F4 0.383(18) 0.082(5) 0.148(8) -0.045(5) -0.001(10) 0.061(8)
F5 0.369(16) 0.253(12) 0.258(12) -0.186(10) 0.260(12) -0.217(12)
F6 0.233(12) 0.195(10) 0.196(10) -0.130(9) -0.067(9) 0.065(9)
F7 0.100(8) 0.196(12) 0.58(3) -0.092(16) 0.103(13) -0.091(9)
F8 0.048(5) 0.81(5) 0.175(12) 0.159(19) 0.006(6) 0.035(13)
F9 0.051(4) 0.300(14) 0.359(17) -0.208(14) 0.047(7) -0.017(6)
F10 0.089(5) 0.086(5) 0.238(9) -0.061(5) 0.008(5) 0.019(4)
F11 0.340(15) 0.075(5) 0.179(9) 0.026(6) 0.079(9) 0.085(7)
F12 0.135(6) 0.121(6) 0.198(8) -0.101(6) -0.029(6) 0.012(5)
F13 0.231(12) 0.41(2) 0.079(6) -0.029(9) -0.008(7) 0.108(13)
F14 0.229(11) 0.320(15) 0.130(7) -0.077(8) 0.110(8) -0.146(11)
F15 0.52(2) 0.091(6) 0.099(6) -0.033(5) 0.053(10) -0.001(9)
F16 0.082(6) 0.236(13) 0.54(2) -0.225(16) -0.109(10) 0.038(7)
F17 0.119(6) 0.333(15) 0.206(10) -0.148(11) 0.037(7) -0.129(8)
F18 0.291(16) 0.205(11) 0.292(16) 0.055(11) -0.100(13) -0.192(13)
F19 0.120(6) 0.374(16) 0.135(7) -0.081(8) 0.061(5) -0.151(8)
F20 0.184(9) 0.226(12) 0.187(10) 0.026(8) 0.115(8) 0.061(9)
F21 0.128(6) 0.281(11) 0.076(5) 0.027(6) 0.023(4) -0.006(7)
F22 0.147(9) 0.45(3) 0.164(11) -0.040(12) -0.099(9) 0.105(13)
F23 0.141(8) 0.125(6) 0.61(3) -0.009(16) -0.187(15) 0.046(6)
F24 0.054(4) 0.45(2) 0.272(14) 0.208(14) -0.041(6) -0.013(7)

loop_
_atom_type_symbol
_atom_type_description
_atom_type_scat_dispersion_real
_atom_type_scat_dispersion_imag
_atom_type_scat_source
C C 0.0033 0.0016 'International Tables Vol C Tables 4.2.6.8 and 6.1.1.4'
H H 0.0000 0.0000 'International Tables Vol C Tables 4.2.6.8 and 6.1.1.4'
N N 0.0061 0.0033 'International Tables Vol C Tables 4.2.6.8 and 6.1.1.4'
O O 0.0106 0.0060 'International Tables Vol C Tables 4.2.6.8 and 6.1.1.4'
F F 0.0171 0.0103 'International Tables Vol C Tables 4.2.6.8 and 6.1.1.4'
Re Re -1.0185 7.2310 'International Tables Vol C Tables 4.2.6.8 and 6.1.1.4'
B B 0.0013 0.0007 'International Tables Vol C Tables 4.2.6.8 and 6.1.1.4'

loop_
_geom_angle_atom_site_label_1
_geom_angle_atom_site_label_2
_geom_angle_atom_site_label_3
_geom_angle
_geom_angle_site_symmetry_1
_geom_angle_site_symmetry_3
_geom_angle_publ_flag
C3 Re1 C1 86.4(4) . . ?
C3 Re1 C2 89.7(5) . . ?
C1 Re1 C2 88.4(5) . . ?
C3 Re1 N1 92.8(3) . . ?
C1 Re1 N1 173.8(4) . . ?
C2 Re1 N1 97.8(4) . . ?
C3 Re1 O4 174.0(3) . . ?
C1 Re1 O4 99.6(4) . . ?
C2 Re1 O4 90.6(4) . . ?
N1 Re1 O4 81.3(2) . . ?
C3 Re1 N2 96.5(4) . . ?
C1 Re1 N2 99.7(4) . . ?
C2 Re1 N2 170.1(4) . . ?
N1 Re1 N2 74.3(3) . . ?
O4 Re1 N2 82.4(2) . . ?
C11 N1 C15 117.9(8) . . ?
C11 N1 Re1 124.4(7) . . ?
C15 N1 Re1 117.6(5) . . ?
C20 N2 C16 119.7(8) . . ?
C20 N2 Re1 123.3(7) . . ?
C16 N2 Re1 116.7(5) . . ?
O1 C1 Re1 177.4(11) . . ?
O2 C2 Re1 176.6(12) . . ?
O3 C3 Re1 179.1(12) . . ?
O4 C4 C21 118.1(8) . . ?
O4 C4 C5 121.9(9) . . ?
C21 C4 C5 120.0(9) . . ?
C4 O4 Re1 137.6(6) . . ?
N1 C11 C12 123.5(11) . . ?
C13 C12 C11 119.5(12) . . ?
C12 C13 C14 119.3(12) . . ?
C13 C14 C15 119.0(11) . . ?
N1 C15 C14 120.7(9) . . ?
N1 C15 C16 115.6(7) . . ?
C14 C15 C16 123.6(9) . . ?
N2 C16 C17 121.5(9) . . ?
N2 C16 C15 115.5(7) . . ?
C17 C16 C15 123.0(9) . . ?
C18 C17 C16 117.7(11) . . ?
C17 C18 C19 123.8(12) . . ?
C18 C19 C20 114.6(12) . . ?
N2 C20 C19 122.5(12) . . ?
C22 C21 C26 116.4(9) . . ?
C22 C21 C4 124.3(9) . . ?
C26 C21 C4 119.3(9) . . ?
C21 C22 C23 127.1(11) . . ?
C22 C23 C24 115.0(12) . . ?
C23 C24 C25 120.4(12) . . ?
C26 C25 C24 120.2(11) . . ?
C25 C26 C21 120.8(10) . . ?
C31 B1 C51 105.2(6) . . ?
C31 B1 C61 112.3(6) . . ?
C51 B1 C61 112.9(6) . . ?
C31 B1 C41 110.7(6) . . ?
C51 B1 C41 113.5(6) . . ?
C61 B1 C41 102.5(6) . . ?
C36 C31 C32 114.5(7) . . ?
C36 C31 B1 125.1(7) . . ?
C32 C31 B1 120.3(7) . . ?
C33 C32 C31 123.0(8) . . ?
C34 C33 C32 120.1(8) . . ?
C34 C33 C37 123.0(10) . . ?
C32 C33 C37 116.9(10) . . ?
C33 C34 C35 119.2(8) . . ?
C34 C35 C36 120.0(8) . . ?
C34 C35 C38 121.2(9) . . ?
C36 C35 C38 118.6(9) . . ?
C31 C36 C35 123.1(8) . . ?
F2 C37 F1 109.7(14) . . ?
F2 C37 F3 98.7(15) . . ?
F1 C37 F3 103.2(14) . . ?
F2 C37 C33 116.6(13) . . ?
F1 C37 C33 113.5(13) . . ?
F3 C37 C33 113.4(13) . . ?
F5 C38 F6 108.5(16) . . ?
F5 C38 F4 106.5(12) . . ?
F6 C38 F4 93.0(11) . . ?
F5 C38 C35 118.8(11) . . ?
F6 C38 C35 113.7(10) . . ?
F4 C38 C35 113.0(12) . . ?
C46 C41 C42 115.1(7) . . ?
C46 C41 B1 123.6(6) . . ?
C42 C41 B1 121.1(6) . . ?
C43 C42 C41 121.4(8) . . ?
C42 C43 C44 122.5(7) . . ?
C42 C43 C47 118.0(9) . . ?
C44 C43 C47 119.5(9) . . ?
C43 C44 C45 117.4(7) . . ?
C44 C45 C46 120.0(8) . . ?
C44 C45 C48 118.0(8) . . ?
C46 C45 C48 121.9(8) . . ?
C41 C46 C45 123.5(7) . . ?
F9 C47 F7 103.1(14) . . ?
F9 C47 F8 104.6(17) . . ?
F7 C47 F8 96.9(15) . . ?
F9 C47 C43 120.5(11) . . ?
F7 C47 C43 116.3(14) . . ?
F8 C47 C43 112.4(13) . . ?
F10 C48 F12 106.1(10) . . ?
F10 C48 F11 106.3(11) . . ?
F12 C48 F11 104.9(10) . . ?
F10 C48 C45 113.7(8) . . ?
F12 C48 C45 113.4(10) . . ?
F11 C48 C45 111.7(10) . . ?
C52 C51 C56 115.5(7) . . ?
C52 C51 B1 123.8(6) . . ?
C56 C51 B1 120.5(7) . . ?
C51 C52 C53 122.6(7) . . ?
C54 C53 C52 119.6(8) . . ?
C54 C53 C57 120.6(8) . . ?
C52 C53 C57 119.7(8) . . ?
C55 C54 C53 118.8(8) . . ?
C54 C55 C56 120.7(8) . . ?
C54 C55 C58 121.0(9) . . ?
C56 C55 C58 118.2(10) . . ?
C51 C56 C55 122.7(8) . . ?
F15 C57 F14 105.4(12) . . ?
F15 C57 F13 99.4(14) . . ?
F14 C57 F13 97.9(12) . . ?
F15 C57 C53 117.1(11) . . ?
F14 C57 C53 118.5(11) . . ?
F13 C57 C53 115.3(11) . . ?
F16 C58 F17 108.6(16) . . ?
F16 C58 F18 100.8(12) . . ?
F17 C58 F18 98.2(12) . . ?
F16 C58 C55 116.1(10) . . ?
F17 C58 C55 118.6(9) . . ?
F18 C58 C55 111.6(13) . . ?
C66 C61 C62 113.1(7) . . ?
C66 C61 B1 125.4(7) . . ?
C62 C61 B1 121.4(6) . . ?
C63 C62 C61 123.8(7) . . ?
C62 C63 C64 120.6(9) . . ?
C62 C63 C67 120.2(9) . . ?
C64 C63 C67 119.2(11) . . ?
C65 C64 C63 117.8(9) . . ?
C64 C65 C66 120.6(8) . . ?
C64 C65 C68 120.2(11) . . ?
C66 C65 C68 119.1(11) . . ?
C65 C66 C61 124.0(8) . . ?
F19 C67 F21 109.9(11) . . ?
F19 C67 F20 102.3(13) . . ?
F21 C67 F20 99.7(12) . . ?
F19 C67 C63 115.8(12) . . ?
F21 C67 C63 115.8(12) . . ?
F20 C67 C63 111.2(10) . . ?
F23 C68 F24 111(2) . . ?
F23 C68 F22 99.2(14) . . ?
F24 C68 F22 96.7(16) . . ?
F23 C68 C65 118.5(13) . . ?
F24 C68 C65 115.2(10) . . ?
F22 C68 C65 113.0(18) . . ?

loop_
_geom_bond_atom_site_label_1
_geom_bond_atom_site_label_2
_geom_bond_distance
_geom_bond_site_symmetry_2
_geom_bond_publ_flag
Re1 C3 1.912(12) . ?
Re1 C1 1.919(13) . ?
Re1 C2 1.924(13) . ?
Re1 N1 2.158(7) . ?
Re1 O4 2.168(6) . ?
Re1 N2 2.180(6) . ?
N1 C11 1.328(11) . ?
N1 C15 1.340(10) . ?
N2 C20 1.325(11) . ?
N2 C16 1.340(10) . ?
C1 O1 1.151(12) . ?
C2 O2 1.139(13) . ?
C3 O3 1.137(12) . ?
C4 O4 1.227(10) . ?
C4 C21 1.467(12) . ?
C4 C5 1.511(14) . ?
C11 C12 1.347(16) . ?
C12 C13 1.336(18) . ?
C13 C14 1.372(17) . ?
C14 C15 1.390(12) . ?
C15 C16 1.461(11) . ?
C16 C17 1.383(12) . ?
C17 C18 1.351(17) . ?
C18 C19 1.366(19) . ?
C19 C20 1.425(16) . ?
C21 C22 1.350(13) . ?
C21 C26 1.370(12) . ?
C22 C23 1.353(15) . ?
C23 C24 1.382(17) . ?
C24 C25 1.402(16) . ?
C25 C26 1.349(14) . ?
B1 C31 1.634(10) . ?
B1 C51 1.634(11) . ?
B1 C61 1.633(11) . ?
B1 C41 1.638(10) . ?
C31 C36 1.378(10) . ?
C31 C32 1.396(10) . ?
C32 C33 1.385(11) . ?
C33 C34 1.351(13) . ?
C33 C37 1.490(16) . ?
C34 C35 1.373(13) . ?
C35 C36 1.383(10) . ?
C35 C38 1.480(14) . ?
C37 F2 1.256(16) . ?
C37 F1 1.285(15) . ?
C37 F3 1.328(18) . ?
C38 F5 1.146(13) . ?
C38 F6 1.282(14) . ?
C38 F4 1.323(15) . ?
C41 C46 1.383(10) . ?
C41 C42 1.406(10) . ?
C42 C43 1.370(11) . ?
C43 C44 1.375(12) . ?
C43 C47 1.488(13) . ?
C44 C45 1.380(12) . ?
C45 C46 1.389(11) . ?
C45 C48 1.503(13) . ?
C47 F9 1.194(14) . ?
C47 F7 1.223(16) . ?
C47 F8 1.230(17) . ?
C48 F10 1.272(12) . ?
C48 F12 1.285(12) . ?
C48 F11 1.299(13) . ?
C51 C52 1.372(11) . ?
C51 C56 1.389(10) . ?
C52 C53 1.402(11) . ?
C53 C54 1.396(12) . ?
C53 C57 1.452(14) . ?
C54 C55 1.338(13) . ?
C55 C56 1.397(11) . ?
C55 C58 1.483(14) . ?
C57 F15 1.223(13) . ?
C57 F14 1.241(12) . ?
C57 F13 1.280(15) . ?
C58 F16 1.181(13) . ?
C58 F17 1.214(13) . ?
C58 F18 1.277(16) . ?
C61 C66 1.387(10) . ?
C61 C62 1.407(11) . ?
C62 C63 1.348(14) . ?
C63 C64 1.391(12) . ?
C63 C67 1.488(14) . ?
C64 C65 1.359(12) . ?
C65 C66 1.373(12) . ?
C65 C68 1.497(13) . ?
C67 F19 1.242(15) . ?
C67 F21 1.291(14) . ?
C67 F20 1.326(15) . ?
C68 F23 1.174(15) . ?
C68 F24 1.209(14) . ?
C68 F22 1.27(2) . ?
